data_4031479
loop_
_publ_author_name
'Murashova, E.V.'
'Velikodnyi, Yu.A.'
'Trunov, V.K.'

_publ_section_title
;
 The structure of the double pyrovanadate K2 Mg V2 O7
;
_journal_name_full
;
Russian Journal of Inorganic Chemistry (= Zhurnal Neorganicheskoi Khimii)
;
_journal_page_first 904
_journal_page_last 905
_journal_volume 33
_journal_year 1988
_chemical_formula_sum 'K2 Mg O7 V2'
_chemical_name_systematic 'K2 Mg (V2 O7)'
_space_group_IT_number 136
_symmetry_space_group_name_Hall '-P 4n 2n'
_symmetry_space_group_name_H-M 'P 42/m n m'
_cell_angle_alpha 90
_cell_angle_beta 90
_cell_angle_gamma 90
_cell_formula_units_Z 4
_cell_length_a 8.38
_cell_length_b 8.38
_cell_length_c 11.36
_cell_volume 797.749
_citation_journal_id_ASTM RJICAQ
_cod_data_source_file Murashova_RJICAQ_1988_1743.cif
_cod_data_source_block K2Mg1O7V2
_cod_original_cell_volume 797.7492
_cod_original_formula_sum 'K2 Mg1 O7 V2'
_cod_database_code 4031479

loop_
_symmetry_equiv_pos_as_xyz
x,y,z
-y+1/2,x+1/2,z+1/2
-x,-y,z
y+1/2,-x+1/2,z+1/2
x+1/2,-y+1/2,-z+1/2
y,x,-z
-x+1/2,y+1/2,-z+1/2
-y,-x,-z
-x,-y,-z
y-1/2,-x-1/2,-z-1/2
x,y,-z
-y-1/2,x-1/2,-z-1/2
-x-1/2,y-1/2,z-1/2
-y,-x,z
x-1/2,-y-1/2,z-1/2
y,x,z

loop_
_atom_site_label
_atom_site_type_symbol
_atom_site_fract_x
_atom_site_fract_y
_atom_site_fract_z
_atom_site_occupancy
_atom_site_U_iso_or_equiv
K2 K+1 0.1799 0.1799 0 1 0.0
O1 O-2 0 0 0.1534 1 0.0
V1 V+5 0.358 0.358 0.2888 1 0.0
O2 O-2 0.1759 0.4097 0.3429 1 0.0
Mg1 Mg+2 0.5 0 0.25 1 0.0
K1 K+1 0.3527 -0.3527 0 1 0.0
O3 O-2 0.36 0.36 0.1436 1 0.0
